data_2011505
loop_
_publ_author_name
'Elmali, Ayhan'
'Zeyrek, C. Tu\<grul'
'Elerman, Yal\;c\?in'
'Svoboda, Ingrid'

_publ_section_title
;
 [<i>N</i>,<i>N</i>'-Bis(5-bromosalicylidene)-1,3-diaminopropane]nickel(II)
 and
 [<i>N</i>,<i>N</i>'-bis(5-chlorosalicylidene)-1,3-diaminopropane]copper(II)
;
_journal_issue 11
_journal_name_full 'Acta Crystallographica Section C'
_journal_page_first 1302
_journal_page_last 1304
_journal_paper_doi 10.1107/S0108270100010428
_journal_volume 56
_journal_year 2000
_chemical_formula_iupac '[Ni(C17 H14 Br2 N2 O2 )]'
_chemical_formula_moiety 'C17 H14 Br2 N2 Ni O2'
_chemical_formula_sum 'C17 H14 Br2 N2 Ni O2'
_chemical_formula_weight 496.83
_chemical_name_systematic
;
 ?
;
_space_group_IT_number 15
_symmetry_cell_setting monoclinic
_symmetry_space_group_name_Hall '-C 2yc'
_symmetry_space_group_name_H-M 'C 1 2/c 1'
_audit_creation_method SHELXL-97
_cell_angle_alpha 90.00
_cell_angle_beta 93.07(2)
_cell_angle_gamma 90.00
_cell_formula_units_Z 4
_cell_length_a 21.466(3)
_cell_length_b 8.1670(10)
_cell_length_c 9.495(3)
_cell_measurement_reflns_used 25
_cell_measurement_temperature 293(2)
_cell_measurement_theta_max 13.28
_cell_measurement_theta_min 2.65
_cell_volume 1662.2(6)
_computing_cell_refinement 'CAD-4 Diffractometer Control Software'
_computing_data_collection
;
CAD-4 Diffractometer Control Software (Enraf-Nonius, 1993)
;
_computing_data_reduction 'REDU4 (Stoe & Cie, 1991)'
_computing_molecular_graphics 'ORTEP-3 (Farrugia, 1997)'
_computing_structure_refinement 'SHELXL97 (Sheldrick, 1997)'
_computing_structure_solution 'SHELXS97 (Sheldrick, 1997)'
_diffrn_ambient_temperature 293(2)
_diffrn_measured_fraction_theta_full .999
_diffrn_measured_fraction_theta_max .999
_diffrn_measurement_device_type 'Enraf-Nonius CAD4'
_diffrn_measurement_method \w--2\q
_diffrn_radiation_monochromator graphite
_diffrn_radiation_source 'fine-focus sealed tube'
_diffrn_radiation_type MoK\a
_diffrn_radiation_wavelength .71073
_diffrn_reflns_av_R_equivalents .027
_diffrn_reflns_av_sigmaI/netI .0612
_diffrn_reflns_limit_h_max 26
_diffrn_reflns_limit_h_min -26
_diffrn_reflns_limit_k_max 0
_diffrn_reflns_limit_k_min -10
_diffrn_reflns_limit_l_max 3
_diffrn_reflns_limit_l_min -11
_diffrn_reflns_number 2249
_diffrn_reflns_theta_full 25.97
_diffrn_reflns_theta_max 25.97
_diffrn_reflns_theta_min 1.90
_diffrn_standards_decay_% 2.0
_diffrn_standards_interval_time 120
_diffrn_standards_number 3
_exptl_absorpt_coefficient_mu 5.99
_exptl_absorpt_correction_T_max .84
_exptl_absorpt_correction_T_min .75
_exptl_absorpt_correction_type '\y scan'
_exptl_absorpt_process_details '(North et al., 1968)'
_exptl_crystal_colour 'dark blue'
_exptl_crystal_density_diffrn 1.985
_exptl_crystal_density_method 'not measured'
_exptl_crystal_description needle
_exptl_crystal_F_000 976
_exptl_crystal_size_max .40
_exptl_crystal_size_mid .05
_exptl_crystal_size_min .03
_refine_diff_density_max .71
_refine_diff_density_min -.38
_refine_ls_extinction_method none
_refine_ls_goodness_of_fit_ref .966
_refine_ls_hydrogen_treatment constr
_refine_ls_matrix_type full
_refine_ls_number_parameters 114
_refine_ls_number_reflns 1628
_refine_ls_number_restraints 1
_refine_ls_restrained_S_all .967
_refine_ls_R_factor_all .0933
_refine_ls_R_factor_gt .032
_refine_ls_shift/su_max <0.001
_refine_ls_shift/su_mean .000
_refine_ls_structure_factor_coef Fsqd
_refine_ls_weighting_details 'calc w = 1/[\s^2^(Fo^2^)+(0.0349P)^2^+4.1291P] where P=(Fo^2^+2Fc^2^)/3'
_refine_ls_weighting_scheme calc
_refine_ls_wR_factor_ref .085
_reflns_number_gt 1016
_reflns_number_total 1628
_reflns_threshold_expression I>2\s(I)
_cod_data_source_file fr1285.cif
_cod_data_source_block I
_cod_original_sg_symbol_H-M 'C 2/c'
_cod_database_code 2011505
_cod_database_fobs_code 2011505

loop_
_symmetry_equiv_pos_as_xyz
'x, y, z'
'-x, y, -z+1/2'
'x+1/2, y+1/2, z'
'-x+1/2, y+1/2, -z+1/2'
'-x, -y, -z'
'x, -y, z-1/2'
'-x+1/2, -y+1/2, -z'
'x+1/2, -y+1/2, z-1/2'

loop_
_atom_site_label
_atom_site_fract_x
_atom_site_fract_y
_atom_site_fract_z
_atom_site_U_iso_or_equiv
_atom_site_adp_type
_atom_site_calc_flag
_atom_site_refinement_flags
_atom_site_occupancy
_atom_site_disorder_assembly
_atom_site_disorder_group
_atom_site_type_symbol
Ni1 .5000 .01666(9) .2500 .0343(2) Uani d S 1 . . Ni
Br1 .26976(3) .25243(7) -.31466(6) .0653(2) Uani d . 1 . . Br
O1 .44154(14) .1858(4) .2007(3) .0443(8) Uani d . 1 . . O
N1 .45946(17) -.1417(4) .1200(4) .0426(9) Uani d . 1 . . N
C1 .40088(19) .1893(5) .0941(5) .0372(10) Uani d . 1 . . C
C2 .3642(2) .3315(6) .0701(5) .0463(11) Uani d . 1 . . C
H2 .3670 .4164 .1354 .056 Uiso calc R 1 . . H
C3 .3248(2) .3469(6) -.0469(5) .0476(12) Uani d . 1 . . C
H3 .3014 .4419 -.0604 .057 Uiso calc R 1 . . H
C4 .3195(2) .2223(6) -.1454(5) .0446(11) Uani d . 1 . . C
C5 .35041(19) .0772(6) -.1216(5) .0415(11) Uani d . 1 . . C
H5 .3446 -.0087 -.1853 .050 Uiso calc R 1 . . H
C6 .39094(19) .0575(5) -.0010(4) .0372(10) Uani d . 1 . . C
C7 .4187(2) -.1009(5) .0216(5) .0410(11) Uani d . 1 . . C
H7 .4060 -.1829 -.0416 .049 Uiso calc R 1 . . H
C8 .4750(3) -.3182(6) .1268(6) .0656(16) Uani d D 1 . . C
H8A .4422 -.3825 .0794 .098 Uiso d PR .50 . . H
H8B .5139 -.3403 .0828 .098 Uiso d PR .50 . . H
H8C .4372 -.3782 .1438 .098 Uiso d PR .50 . . H
H8D .4891 -.3536 .0364 .098 Uiso d PR .50 . . H
C9 .4803(4) -.3760(10) .2739(8) .043(2) Uani d PD .50 . . C
H9A .4403 -.3575 .3138 .064 Uiso d PR .50 . . H
H9B .4859 -.4937 .2698 .064 Uiso d PR .50 . . H

loop_
_atom_site_aniso_label
_atom_site_aniso_U_11
_atom_site_aniso_U_22
_atom_site_aniso_U_33
_atom_site_aniso_U_12
_atom_site_aniso_U_13
_atom_site_aniso_U_23
Ni1 .0430(4) .0248(4) .0342(4) .000 -.0050(3) .000
Br1 .0626(3) .0788(4) .0522(3) .0079(3) -.0189(2) .0031(3)
O1 .0536(19) .0359(16) .0417(18) .0043(14) -.0123(15) -.0032(14)
N1 .054(2) .032(2) .041(2) -.0004(17) -.0037(19) -.0011(17)
C1 .037(2) .040(2) .035(2) -.0031(19) .004(2) .004(2)
C2 .048(3) .042(3) .049(3) .004(2) .000(2) -.003(2)
C3 .043(3) .049(3) .050(3) .009(2) -.001(2) .002(3)
C4 .033(2) .057(3) .043(3) .000(2) -.003(2) .001(2)
C5 .042(3) .046(3) .036(3) -.005(2) .002(2) -.005(2)
C6 .038(2) .041(3) .033(2) -.0041(19) .0002(19) -.002(2)
C7 .051(3) .035(2) .037(3) -.009(2) .002(2) -.005(2)
C8 .106(5) .030(3) .060(4) .013(3) -.001(3) -.004(3)
C9 .048(6) .033(5) .049(6) -.007(4) .014(5) .004(4)

loop_
_atom_type_symbol
_atom_type_description
_atom_type_scat_dispersion_real
_atom_type_scat_dispersion_imag
_atom_type_scat_source
C C .0033 .0016 'International Tables Vol C Tables 4.2.6.8 and 6.1.1.4'
H H .0000 .0000 'International Tables Vol C Tables 4.2.6.8 and 6.1.1.4'
N N .0061 .0033 'International Tables Vol C Tables 4.2.6.8 and 6.1.1.4'
O O .0106 .0060 'International Tables Vol C Tables 4.2.6.8 and 6.1.1.4'
Br Br -.2901 2.4595 'International Tables Vol C Tables 4.2.6.8 and 6.1.1.4'
Ni Ni .3393 1.1124 'International Tables Vol C Tables 4.2.6.8 and 6.1.1.4'

loop_
_geom_angle_atom_site_label_1
_geom_angle_atom_site_label_2
_geom_angle_atom_site_label_3
_geom_angle_site_symmetry_1
_geom_angle_site_symmetry_3
_geom_angle
_geom_angle_publ_flag
O1 Ni1 O1 2_655 . 87.23(18) y
O1 Ni1 N1 2_655 . 153.75(14) y
O1 Ni1 N1 . . 93.39(14) y
O1 Ni1 N1 2_655 2_655 93.39(14) ?
O1 Ni1 N1 . 2_655 153.75(14) ?
N1 Ni1 N1 . 2_655 97.4(2) y
C1 O1 Ni1 . 2_655 127.8(3) ?
C1 O1 Ni1 . . 127.8(3) y
C7 N1 C8 . . 115.2(4) ?
C7 N1 Ni1 . 2_655 123.2(3) ?
C8 N1 Ni1 . 2_655 121.6(3) ?
C7 N1 Ni1 . . 123.2(3) ?
C8 N1 Ni1 . . 121.6(3) ?
O1 C1 C2 . . 119.2(4) ?
O1 C1 C6 . . 123.5(4) ?
C2 C1 C6 . . 117.3(4) ?
C3 C2 C1 . . 121.5(4) ?
C3 C2 H2 . . 119.3 ?
C1 C2 H2 . . 119.3 ?
C2 C3 C4 . . 120.5(4) ?
C2 C3 H3 . . 119.7 ?
C4 C3 H3 . . 119.7 ?
C5 C4 C3 . . 120.2(4) ?
C5 C4 Br1 . . 119.8(4) ?
C3 C4 Br1 . . 120.0(3) ?
C4 C5 C6 . . 120.3(4) ?
C4 C5 H5 . . 119.9 ?
C6 C5 H5 . . 119.9 ?
C5 C6 C1 . . 119.9(4) ?
C5 C6 C7 . . 117.2(4) ?
C1 C6 C7 . . 122.9(4) ?
N1 C7 C6 . . 127.0(4) ?
N1 C7 H7 . . 116.5 ?
C6 C7 H7 . . 116.5 ?
C9 C8 N1 . . 111.0(5) ?
C9 C8 H8A . . 106.5 ?
N1 C8 H8A . . 110.5 ?
C9 C8 H8B . . 108.9 ?
N1 C8 H8B . . 111.1 ?
H8A C8 H8B . . 108.6 ?
C9 C8 H8C . . 72.7 ?
N1 C8 H8C . . 108.0 ?
H8A C8 H8C . . 37.8 ?
H8B C8 H8C . . 136.5 ?
C9 C8 H8D . . 137.0 ?
N1 C8 H8D . . 109.4 ?
H8A C8 H8D . . 71.4 ?
H8B C8 H8D . . 41.1 ?
H8C C8 H8D . . 107.5 ?
C8 C9 C8 2_655 . 123.4(7) y
C8 C9 H8C 2_655 . 158.9 ?
C8 C9 H8C . . 38.0 ?
C8 C9 H9A 2_655 . 106.0 ?
C8 C9 H9A . . 107.2 ?
H8C C9 H9A . . 78.6 ?
C8 C9 H9B 2_655 . 106.4 ?
C8 C9 H9B . . 106.4 ?
H8C C9 H9B . . 91.6 ?
H9A C9 H9B . . 106.5 ?

loop_
_geom_bond_atom_site_label_1
_geom_bond_atom_site_label_2
_geom_bond_site_symmetry_2
_geom_bond_distance
_geom_bond_publ_flag
Ni1 O1 2_655 1.908(3) ?
Ni1 O1 . 1.908(3) y
Ni1 N1 . 1.959(4) y
Ni1 N1 2_655 1.959(4) ?
Br1 C4 . 1.897(4) y
O1 C1 . 1.300(5) y
O1 Ni1 2_655 1.908(3) ?
N1 C7 . 1.289(6) y
N1 C8 . 1.480(6) y
N1 Ni1 2_655 1.959(4) ?
C1 C2 . 1.415(6) y
C1 C6 . 1.414(6) y
C2 C3 . 1.365(6) y
C2 H2 . .9300 ?
C3 C4 . 1.383(6) y
C3 H3 . .9300 ?
C4 C5 . 1.371(6) y
C5 C6 . 1.410(6) y
C5 H5 . .9300 ?
C6 C7 . 1.436(6) y
C7 H7 . .9300 ?
C8 C9 . 1.473(7) y
C8 H8A . .9700 ?
C8 H8B . .9700 ?
C8 H8C . .9700 ?
C8 H8D . .9700 ?
C9 C8 2_655 1.390(10) ?
C9 H8C . 1.5041 ?
C9 H9A . .9700 ?
C9 H9B . .9700 ?

loop_
_geom_torsion_atom_site_label_1
_geom_torsion_atom_site_label_2
_geom_torsion_atom_site_label_3
_geom_torsion_atom_site_label_4
_geom_torsion_site_symmetry_1
_geom_torsion_site_symmetry_4
_geom_torsion
O1 Ni1 O1 C1 2_655 . 140.6(4)
N1 Ni1 O1 C1 . . -13.2(4)
N1 Ni1 O1 C1 2_655 . -127.4(4)
O1 Ni1 N1 C7 2_655 . -76.2(5)
O1 Ni1 N1 C7 . . 14.4(4)
N1 Ni1 N1 C7 2_655 . 170.4(4)
O1 Ni1 N1 C8 2_655 . 102.3(5)
O1 Ni1 N1 C8 . . -167.1(4)
N1 Ni1 N1 C8 2_655 . -11.1(3)
Ni1 O1 C1 C2 2_655 . -175.8(3)
Ni1 O1 C1 C2 . . -175.8(3)
Ni1 O1 C1 C6 2_655 . 4.1(6)
Ni1 O1 C1 C6 . . 4.1(6)
O1 C1 C2 C3 . . 174.3(4)
C6 C1 C2 C3 . . -5.6(7)
C1 C2 C3 C4 . . .3(7)
C2 C3 C4 C5 . . 4.7(7)
C2 C3 C4 Br1 . . -174.9(4)
C3 C4 C5 C6 . . -4.1(7)
Br1 C4 C5 C6 . . 175.6(3)
C4 C5 C6 C1 . . -1.5(6)
C4 C5 C6 C7 . . 176.3(4)
O1 C1 C6 C5 . . -173.7(4)
C2 C1 C6 C5 . . 6.2(6)
O1 C1 C6 C7 . . 8.7(7)
C2 C1 C6 C7 . . -171.5(4)
C8 N1 C7 C6 . . 173.8(5)
Ni1 N1 C7 C6 2_655 . -7.5(7)
Ni1 N1 C7 C6 . . -7.5(7)
C5 C6 C7 N1 . . 175.8(4)
C1 C6 C7 N1 . . -6.6(7)
C7 N1 C8 C9 . . -138.5(6)
Ni1 N1 C8 C9 2_655 . 42.8(7)
Ni1 N1 C8 C9 . . 42.8(7)
N1 C8 C9 C8 . 2_655 -63.1(8)
